data_4513274
loop_
_publ_author_name
'Dur\'a, Gema'
'Carri\'on, M. Carmen'
'Jal\'on, F\'elix A.'
'Manzano, Blanca R.'
'Rodr\'iguez, Ana M.'
'Mereiter, Kurt'

_publ_section_title
;
 Robust 2D Coordination Networks from a Two-Step Assembly Process with
 Predesigned Silver Cyclic Dimers and Hexamethylenetetramine
;
_journal_issue 7
_journal_name_full 'Crystal Growth &amp; Design'
_journal_page_first 3321
_journal_paper_doi 10.1021/acs.cgd.5b00428
_journal_volume 15
_journal_year 2015
_chemical_formula_moiety 'C42 H45 Ag3 N19, 3(B F4)'
_chemical_formula_sum 'C42 H45 Ag3 B3 F12 N19'
_chemical_formula_weight 1400.01
_chemical_name_common 'AgBF4-eggcrate squeezed'
_chemical_name_systematic
;
Silver tetrafluoroborate / 4-[di(pyrazol-1-yl)methyl]pyridine / hexamethylene-
tetramine 3:3:1 coordination polymer, 2-dimensional, with unknown solvent 
squeezed and not contained in chemical formula and quantities derived thereof.

;
_space_group_crystal_system trigonal
_space_group_IT_number 166
_space_group_name_Hall '-R 3 2"'
_space_group_name_H-M_alt 'R -3 m :H'
_symmetry_space_group_name_Hall '-R 3 2"'
_symmetry_space_group_name_H-M 'R -3 m :H'
_atom_sites_solution_hydrogens geom
_audit_creation_method SHELXL-2013
_cell_angle_alpha 90
_cell_angle_beta 90
_cell_angle_gamma 120
_cell_formula_units_Z 6
_cell_length_a 22.584(3)
_cell_length_b 22.584(3)
_cell_length_c 21.750(5)
_cell_measurement_reflns_used 1952
_cell_measurement_temperature 290(2)
_cell_measurement_theta_max 14.986
_cell_measurement_theta_min 2.283
_cell_volume 9607(3)
_computing_cell_refinement 'Bruker SAINT'
_computing_data_collection 'Bruker APEX'
_computing_data_reduction 'Bruker SAINT, SADABS, XPREP'
_computing_molecular_graphics 'WINGX v2013.3 (Farrugia, 2013)'
_computing_publication_material 'WINGX v2013.3 (Farrugia, 2013)'
_computing_structure_refinement 'SHELXL-2013 (Sheldrick, 2013)'
_computing_structure_solution 'SHELXS-97 (Sheldrick, 1997)'
_diffrn_ambient_temperature 290(2)
_diffrn_measured_fraction_theta_full 0.974
_diffrn_measured_fraction_theta_max 0.999
_diffrn_measurement_device_type 'Bruker X8 APEX2 CCD area detector'
_diffrn_measurement_method '\w and \f scans'
_diffrn_radiation_type MoK\a
_diffrn_radiation_wavelength 0.71073
_diffrn_reflns_av_R_equivalents 0.0711
_diffrn_reflns_av_unetI/netI 0.0341
_diffrn_reflns_laue_measured_fraction_full 0.974
_diffrn_reflns_laue_measured_fraction_max 0.999
_diffrn_reflns_limit_h_max 26
_diffrn_reflns_limit_h_min -25
_diffrn_reflns_limit_k_max 26
_diffrn_reflns_limit_k_min -26
_diffrn_reflns_limit_l_max 25
_diffrn_reflns_limit_l_min -23
_diffrn_reflns_number 21518
_diffrn_reflns_point_group_measured_fraction_full 0.974
_diffrn_reflns_point_group_measured_fraction_max 0.999
_diffrn_reflns_theta_full 25.242
_diffrn_reflns_theta_max 24.999
_diffrn_reflns_theta_min 2.143
_exptl_absorpt_coefficient_mu 0.987
_exptl_absorpt_correction_T_max 0.746
_exptl_absorpt_correction_T_min 0.653
_exptl_absorpt_correction_type multi-scan
_exptl_absorpt_process_details SADABS
_exptl_crystal_colour colourless
_exptl_crystal_density_diffrn 1.452
_exptl_crystal_description block
_exptl_crystal_F_000 4164
_exptl_crystal_size_max 0.310
_exptl_crystal_size_mid 0.220
_exptl_crystal_size_min 0.180
_refine_diff_density_max 0.374
_refine_diff_density_min -0.587
_refine_diff_density_rms 0.060
_refine_ls_extinction_method none
_refine_ls_goodness_of_fit_ref 1.065
_refine_ls_hydrogen_treatment constr
_refine_ls_matrix_type full
_refine_ls_number_parameters 152
_refine_ls_number_reflns 2048
_refine_ls_number_restraints 17
_refine_ls_restrained_S_all 1.083
_refine_ls_R_factor_all 0.0790
_refine_ls_R_factor_gt 0.0485
_refine_ls_shift/su_max 0.006
_refine_ls_shift/su_mean 0.001
_refine_ls_structure_factor_coef Fsqd
_refine_ls_weighting_details 'w=1/[\s^2^(Fo^2^)+(0.0657P)^2^+12.9539P] where P=(Fo^2^+2Fc^2^)/3'
_refine_ls_weighting_scheme calc
_refine_ls_wR_factor_gt 0.1243
_refine_ls_wR_factor_ref 0.1407
_reflns_Friedel_coverage 0.000
_reflns_number_gt 1281
_reflns_number_total 2048
_reflns_threshold_expression 'I > 2\s(I)'
_cod_data_source_file cg5b00428_si_002.cif
_cod_data_source_block 1
_cod_depositor_comments 'Adding full bibliography for 4513274--4513276.cif.'
_cod_original_cell_volume 9608(3)
_cod_database_code 4513274
_shelx_space_group_comment
;
The symmetry employed for this shelxl refinement is uniquely defined
by the following loop, which should always be used as a source of
symmetry information in preference to the above space-group names.
They are only intended as comments.
;
_shelx_estimated_absorpt_t_min 0.750
_shelx_estimated_absorpt_t_max 0.842
_shelxl_version_number 2013-4

loop_
_space_group_symop_operation_xyz
'x, y, z'
'-y, x-y, z'
'-x+y, -x, z'
'x-y, -y, -z'
'-x, -x+y, -z'
'y, x, -z'
'x+2/3, y+1/3, z+1/3'
'-y+2/3, x-y+1/3, z+1/3'
'-x+y+2/3, -x+1/3, z+1/3'
'x-y+2/3, -y+1/3, -z+1/3'
'-x+2/3, -x+y+1/3, -z+1/3'
'y+2/3, x+1/3, -z+1/3'
'x+1/3, y+2/3, z+2/3'
'-y+1/3, x-y+2/3, z+2/3'
'-x+y+1/3, -x+2/3, z+2/3'
'x-y+1/3, -y+2/3, -z+2/3'
'-x+1/3, -x+y+2/3, -z+2/3'
'y+1/3, x+2/3, -z+2/3'
'-x, -y, -z'
'y, -x+y, -z'
'x-y, x, -z'
'-x+y, y, z'
'x, x-y, z'
'-y, -x, z'
'-x+2/3, -y+1/3, -z+1/3'
'y+2/3, -x+y+1/3, -z+1/3'
'x-y+2/3, x+1/3, -z+1/3'
'-x+y+2/3, y+1/3, z+1/3'
'x+2/3, x-y+1/3, z+1/3'
'-y+2/3, -x+1/3, z+1/3'
'-x+1/3, -y+2/3, -z+2/3'
'y+1/3, -x+y+2/3, -z+2/3'
'x-y+1/3, x+2/3, -z+2/3'
'-x+y+1/3, y+2/3, z+2/3'
'x+1/3, x-y+2/3, z+2/3'
'-y+1/3, -x+2/3, z+2/3'

loop_
_atom_site_label
_atom_site_type_symbol
_atom_site_fract_x
_atom_site_fract_y
_atom_site_fract_z
_atom_site_U_iso_or_equiv
_atom_site_adp_type
_atom_site_occupancy
_atom_site_site_symmetry_order
_atom_site_calc_flag
_atom_site_refinement_flags_posn
_atom_site_refinement_flags_adp
_atom_site_refinement_flags_occupancy
_atom_site_disorder_assembly
_atom_site_disorder_group
Ag1 Ag 0.18782(3) 0.09391(2) 0.75445(3) 0.0982(3) Uani 1 2 d S T P . .
N1 N 0.2335(2) 0.1860(2) 0.8232(2) 0.0821(12) Uani 1 1 d . . . . .
N2 N 0.2839(2) 0.19463(19) 0.86240(17) 0.0707(10) Uani 1 1 d . . . . .
N3 N 0.4261(3) 0.21303(14) 0.6765(3) 0.0796(16) Uani 1 2 d S T P . .
N4 N 0.0720(2) 0.03602(12) 0.7294(2) 0.0574(12) Uani 1 2 d S T P . .
N5 N 0.0000 0.0000 0.6374(4) 0.060(2) Uani 1 6 d S T P . .
C1 C 0.2932(3) 0.2402(3) 0.9068(3) 0.1020(18) Uani 1 1 d . . . . .
H1 H 0.3250 0.2542 0.9385 0.122 Uiso 1 1 calc R U . . .
C2 C 0.2484(5) 0.2615(4) 0.8969(3) 0.135(3) Uani 1 1 d . . . . .
H2 H 0.2428 0.2930 0.9200 0.162 Uiso 1 1 calc R U . . .
C3 C 0.2119(4) 0.2265(4) 0.8449(3) 0.115(2) Uani 1 1 d . . . . .
H3 H 0.1767 0.2311 0.8275 0.138 Uiso 1 1 calc R U . . .
C4 C 0.3227(3) 0.16134(16) 0.8516(3) 0.0663(17) Uani 1 2 d S T P . .
H4 H 0.3597 0.1798 0.8820 0.080 Uiso 1 2 calc R U P . .
C5 C 0.3571(3) 0.17855(15) 0.7882(3) 0.0606(15) Uani 1 2 d S T P . .
C6 C 0.3750(2) 0.1353(3) 0.7600(2) 0.0784(14) Uani 1 1 d . . . . .
H6 H 0.3645 0.0940 0.7782 0.094 Uiso 1 1 calc R U . . .
C7 C 0.4086(3) 0.1538(3) 0.7045(3) 0.0847(15) Uani 1 1 d . . . . .
H7 H 0.4197 0.1237 0.6855 0.102 Uiso 1 1 calc R U . . .
C8 C 0.0694(3) 0.03470(17) 0.6609(3) 0.0683(17) Uani 1 2 d S T P . .
H8A H 0.0931 0.0813 0.6456 0.082 Uiso 0.5 1 calc R U P . .
H8B H 0.0931 0.0119 0.6456 0.082 Uiso 0.5 1 calc R U P . .
C9 C 0.03535(16) -0.03535(16) 0.7511(3) 0.0640(16) Uani 1 2 d S T P . .
H9A H 0.0359 -0.0359 0.7957 0.077 Uiso 1 2 calc R U P . .
H9B H 0.0588 -0.0588 0.7365 0.077 Uiso 1 2 calc R U P . .
B1 B 0.1285(3) 0.2570(5) 0.6838(5) 0.091(2) Uani 1 2 d DS TU P . .
F1 F 0.16204(14) 0.3241(3) 0.6764(3) 0.155(2) Uani 1 2 d DS TU P A 1
F2 F 0.1133(3) 0.2267(5) 0.6247(4) 0.186(7) Uani 0.654(17) 2 d S TU P A 1
F3 F 0.0703(4) 0.2321(4) 0.7109(5) 0.162(6) Uani 0.654(17) 1 d D U P A 1
F2A F 0.1361(11) 0.272(2) 0.7450(8) 0.227(18) Uani 0.346(17) 2 d DS TU P A 2
F3A F 0.0681(9) 0.2337(12) 0.6701(13) 0.274(17) Uani 0.346(17) 1 d D U P A 2

loop_
_atom_site_aniso_label
_atom_site_aniso_U_11
_atom_site_aniso_U_22
_atom_site_aniso_U_33
_atom_site_aniso_U_23
_atom_site_aniso_U_13
_atom_site_aniso_U_12
Ag1 0.0606(4) 0.1334(6) 0.0764(5) -0.00458(14) -0.0092(3) 0.0303(2)
N1 0.083(3) 0.100(3) 0.083(3) 0.000(2) 0.004(2) 0.060(3)
N2 0.078(3) 0.075(3) 0.065(2) -0.003(2) 0.000(2) 0.043(2)
N3 0.057(3) 0.090(3) 0.082(4) 0.0062(15) 0.012(3) 0.0283(17)
N4 0.053(3) 0.063(2) 0.053(3) 0.0011(11) 0.002(2) 0.0265(14)
N5 0.068(3) 0.068(3) 0.043(5) 0.000 0.000 0.0342(17)
C1 0.144(6) 0.112(4) 0.072(4) -0.024(3) -0.007(4) 0.081(4)
C2 0.221(9) 0.162(7) 0.094(5) -0.017(5) 0.003(5) 0.149(7)
C3 0.131(6) 0.161(6) 0.107(5) 0.016(5) 0.021(4) 0.113(5)
C4 0.062(4) 0.068(3) 0.067(4) -0.0035(16) -0.007(3) 0.0309(19)
C5 0.055(4) 0.063(3) 0.061(4) 0.0007(15) 0.001(3) 0.0274(18)
C6 0.084(3) 0.080(3) 0.083(3) 0.015(3) 0.014(3) 0.049(3)
C7 0.081(4) 0.093(4) 0.091(4) 0.004(3) 0.013(3) 0.051(3)
C8 0.064(4) 0.077(3) 0.059(4) 0.0062(16) 0.012(3) 0.032(2)
C9 0.074(3) 0.074(3) 0.053(4) 0.0039(15) -0.0039(15) 0.043(4)
B1 0.095(5) 0.082(6) 0.090(5) 0.039(5) 0.020(2) 0.041(3)
F1 0.189(5) 0.095(4) 0.149(5) 0.025(3) 0.0124(17) 0.0473(18)
F2 0.289(16) 0.122(7) 0.091(6) 0.003(5) 0.002(3) 0.061(4)
F3 0.083(6) 0.156(6) 0.208(11) -0.026(6) 0.047(6) 0.030(5)
F2A 0.214(19) 0.46(5) 0.090(10) 0.027(16) 0.014(8) 0.23(3)
F3A 0.143(14) 0.39(3) 0.32(3) -0.05(3) -0.12(2) 0.162(19)

loop_
_atom_type_symbol
_atom_type_description
_atom_type_scat_dispersion_real
_atom_type_scat_dispersion_imag
_atom_type_scat_source
C C 0.0033 0.0016 'International Tables Vol C Tables 4.2.6.8 and 6.1.1.4'
H H 0.0000 0.0000 'International Tables Vol C Tables 4.2.6.8 and 6.1.1.4'
N N 0.0061 0.0033 'International Tables Vol C Tables 4.2.6.8 and 6.1.1.4'
F F 0.0171 0.0103 'International Tables Vol C Tables 4.2.6.8 and 6.1.1.4'
Ag Ag -0.8971 1.1015 'International Tables Vol C Tables 4.2.6.8 and 6.1.1.4'
B B 0.0013 0.0007 'International Tables Vol C Tables 4.2.6.8 and 6.1.1.4'

loop_
_geom_angle_atom_site_label_1
_geom_angle_atom_site_label_2
_geom_angle_atom_site_label_3
_geom_angle
_geom_angle_site_symmetry_1
_geom_angle_site_symmetry_3
N4 Ag1 N1 121.36(13) . 23
N4 Ag1 N1 121.36(13) . .
N1 Ag1 N1 83.8(2) 23 .
N4 Ag1 N3 102.42(18) . 25_556
N1 Ag1 N3 114.05(14) 23 25_556
N1 Ag1 N3 114.05(14) . 25_556
C3 N1 N2 104.5(5) . .
C3 N1 Ag1 133.8(5) . .
N2 N1 Ag1 119.7(3) . .
C1 N2 N1 111.0(4) . .
C1 N2 C4 128.0(5) . .
N1 N2 C4 120.8(4) . .
C7 N3 C7 117.1(6) 23 .
C7 N3 Ag1 121.4(3) 23 25_556
C7 N3 Ag1 121.4(3) . 25_556
C9 N4 C9 108.7(6) 2 .
C9 N4 C8 107.6(3) 2 .
C9 N4 C8 107.6(3) . .
C9 N4 Ag1 113.5(3) 2 .
C9 N4 Ag1 113.5(3) . .
C8 N4 Ag1 105.5(3) . .
C8 N5 C8 108.3(4) 3 2
C8 N5 C8 108.3(4) 3 .
C8 N5 C8 108.3(4) 2 .
C2 C1 N2 107.6(6) . .
C1 C2 C3 105.5(6) . .
N1 C3 C2 111.3(6) . .
N2 C4 N2 112.6(5) . 23
N2 C4 C5 112.3(3) . .
N2 C4 C5 112.3(3) 23 .
C6 C5 C6 118.0(6) . 23
C6 C5 C4 120.9(3) . .
C6 C5 C4 120.9(3) 23 .
C7 C6 C5 119.4(5) . .
N3 C7 C6 123.0(5) . .
N5 C8 N4 112.6(5) . .
N4 C9 N4 111.8(5) . 3
F3A B1 F3A 127(3) 22 .
F3 B1 F3 107.1(14) . 22
F3 B1 F1 115.6(7) . .
F3 B1 F1 115.6(7) 22 .
F3A B1 F2A 108.6(17) 22 .
F3A B1 F2A 108.6(17) . .
F3 B1 F2 104.9(8) . .
F3 B1 F2 104.9(8) 22 .
F1 B1 F2 107.8(8) . .

loop_
_geom_bond_atom_site_label_1
_geom_bond_atom_site_label_2
_geom_bond_distance
_geom_bond_site_symmetry_2
Ag1 N4 2.329(5) .
Ag1 N1 2.341(4) 23
Ag1 N1 2.341(5) .
Ag1 N3 2.361(6) 25_556
N1 C3 1.322(7) .
N1 N2 1.356(5) .
N2 C1 1.348(6) .
N2 C4 1.430(5) .
N3 C7 1.337(6) 23
N3 C7 1.337(6) .
N3 Ag1 2.361(6) 25_556
N4 C9 1.473(4) 2
N4 C9 1.473(4) .
N4 C8 1.491(7) .
N5 C8 1.450(7) 3
N5 C8 1.450(7) 2
N5 C8 1.450(7) .
C1 C2 1.337(9) .
C2 C3 1.391(10) .
C4 N2 1.430(5) 23
C4 C5 1.534(9) .
C5 C6 1.375(6) .
C5 C6 1.375(6) 23
C6 C7 1.374(7) .
C9 N4 1.474(4) 3
B1 F3A 1.228(16) 22
B1 F3A 1.228(16) .
B1 F3 1.285(9) .
B1 F3 1.285(9) 22
B1 F1 1.322(10) .
B1 F2A 1.36(2) .
B1 F2 1.417(14) .
